data_4502479
loop_
_publ_author_name
'Yang, Li-Fei'
'Cao, Man-Li'
'Cui, Ying'
'Wu, Jin-Ji'
'Ye, Bao-Hui'

_publ_section_title
;
 Liquid-Assisted Solid-State Reaction: Formation of a Three-Dimensional
 Hydrogen-Bonded Network and Evidence for Proton Induced Electron Transfer
;
_journal_issue 3
_journal_name_full 'Crystal Growth &amp; Design'
_journal_page_first 1263
_journal_paper_doi 10.1021/cg901286b
_journal_volume 10
_journal_year 2010
_chemical_formula_sum 'C27 H21 N12 O6 Ru'
_chemical_formula_weight 710.63
_chemical_name_systematic
; 
 ? 
;
_space_group_IT_number 70
_symmetry_cell_setting orthorhombic
_symmetry_space_group_name_Hall '-F 2uv 2vw'
_symmetry_space_group_name_H-M 'F d d d :2'
_atom_sites_solution_hydrogens geom
_atom_sites_solution_primary direct
_atom_sites_solution_secondary difmap
_audit_creation_method SHELXL-97
_cell_angle_alpha 90.00
_cell_angle_beta 90.00
_cell_angle_gamma 90.00
_cell_formula_units_Z 16
_cell_length_a 10.7082(4)
_cell_length_b 32.3079(9)
_cell_length_c 58.660(2)
_cell_measurement_reflns_used 4945
_cell_measurement_temperature 293(2)
_cell_measurement_theta_max 26.00
_cell_measurement_theta_min 3.15
_cell_volume 20294.0(12)
_computing_structure_refinement 'SHELXL-97 (Sheldrick, 1997)'
_computing_structure_solution 'SHELXS-97 (Sheldrick, 1990)'
_diffrn_ambient_temperature 293(2)
_diffrn_measured_fraction_theta_full 0.989
_diffrn_measured_fraction_theta_max 0.989
_diffrn_measurement_device_type 'multiwire proportional'
_diffrn_measurement_method 'phi and omega scans'
_diffrn_radiation_monochromator graphite
_diffrn_radiation_source 'fine-focus sealed tube'
_diffrn_radiation_type MoK\a
_diffrn_radiation_wavelength 0.71073
_diffrn_reflns_av_R_equivalents 0.0554
_diffrn_reflns_av_sigmaI/netI 0.0796
_diffrn_reflns_limit_h_max 12
_diffrn_reflns_limit_h_min -13
_diffrn_reflns_limit_k_max 38
_diffrn_reflns_limit_k_min -39
_diffrn_reflns_limit_l_max 25
_diffrn_reflns_limit_l_min -72
_diffrn_reflns_number 11692
_diffrn_reflns_theta_full 26.00
_diffrn_reflns_theta_max 26.00
_diffrn_reflns_theta_min 3.15
_diffrn_standards_decay_% negligible
_exptl_absorpt_coefficient_mu 0.346
_exptl_absorpt_correction_T_max 0.9403
_exptl_absorpt_correction_T_min 0.9277
_exptl_absorpt_correction_type multi-scan
_exptl_absorpt_process_details SADABS
_exptl_crystal_colour blue
_exptl_crystal_density_diffrn 0.930
_exptl_crystal_density_method 'not measured'
_exptl_crystal_description block
_exptl_crystal_F_000 5744
_exptl_crystal_size_max 0.22
_exptl_crystal_size_mid 0.20
_exptl_crystal_size_min 0.18
_refine_diff_density_max 0.560
_refine_diff_density_min -0.672
_refine_diff_density_rms 0.076
_refine_ls_extinction_method none
_refine_ls_goodness_of_fit_ref 1.006
_refine_ls_hydrogen_treatment constr
_refine_ls_matrix_type full
_refine_ls_number_parameters 210
_refine_ls_number_reflns 4945
_refine_ls_number_restraints 0
_refine_ls_restrained_S_all 1.006
_refine_ls_R_factor_all 0.0784
_refine_ls_R_factor_gt 0.0504
_refine_ls_shift/su_max 0.001
_refine_ls_shift/su_mean 0.000
_refine_ls_structure_factor_coef Fsqd
_refine_ls_weighting_details 'calc w=1/[\s^2^(Fo^2^)+(0.0643P)^2^+0.0000P] where P=(Fo^2^+2Fc^2^)/3'
_refine_ls_weighting_scheme calc
_refine_ls_wR_factor_gt 0.1171
_refine_ls_wR_factor_ref 0.1238
_reflns_number_gt 3324
_reflns_number_total 4945
_reflns_threshold_expression >2sigma(I)
_cod_data_source_file cg901286b_si_004.cif
_cod_data_source_block 1
_cod_depositor_comments
;
The following automatic conversions were performed:

'_symmetry_cell_setting' value 'Orthorhombic' changed to
'orthorhombic' according to
/home/saulius/struct/CIF-dictionaries/cif_core.dic dictionary named
'cif_core.dic' version 2.4.2 from 2011-04-26.

Automatic conversion script
Id: cif_fix_values 1715 2011-07-08 13:25:40Z adriana 
;
_cod_original_cell_volume 20293.8(12)
_cod_original_sg_symbol_H-M Fddd
_cod_database_code 4502479

loop_
_symmetry_equiv_pos_as_xyz
'x, y, z'
'-x+3/4, -y+3/4, z'
'-x+3/4, y, -z+3/4'
'x, -y+3/4, -z+3/4'
'x, y+1/2, z+1/2'
'-x+3/4, -y+5/4, z+1/2'
'-x+3/4, y+1/2, -z+5/4'
'x, -y+5/4, -z+5/4'
'x+1/2, y, z+1/2'
'-x+5/4, -y+3/4, z+1/2'
'-x+5/4, y, -z+5/4'
'x+1/2, -y+3/4, -z+5/4'
'x+1/2, y+1/2, z'
'-x+5/4, -y+5/4, z'
'-x+5/4, y+1/2, -z+3/4'
'x+1/2, -y+5/4, -z+3/4'
'-x, -y, -z'
'x-3/4, y-3/4, -z'
'x-3/4, -y, z-3/4'
'-x, y-3/4, z-3/4'
'-x, -y+1/2, -z+1/2'
'x-3/4, y-1/4, -z+1/2'
'x-3/4, -y+1/2, z-1/4'
'-x, y-1/4, z-1/4'
'-x+1/2, -y, -z+1/2'
'x-1/4, y-3/4, -z+1/2'
'x-1/4, -y, z-1/4'
'-x+1/2, y-3/4, z-1/4'
'-x+1/2, -y+1/2, -z'
'x-1/4, y-1/4, -z'
'x-1/4, -y+1/2, z-3/4'
'-x+1/2, y-1/4, z-3/4'

loop_
_atom_site_label
_atom_site_type_symbol
_atom_site_fract_x
_atom_site_fract_y
_atom_site_fract_z
_atom_site_U_iso_or_equiv
_atom_site_adp_type
_atom_site_occupancy
_atom_site_symmetry_multiplicity
_atom_site_calc_flag
_atom_site_refinement_flags
Ru1 Ru 0.1250 0.6250 0.462107(6) 0.02907(14) Uani 1 2 d S
C1 C -0.0307(3) 0.58788(11) 0.50478(6) 0.0369(9) Uani 1 1 d .
H1A H -0.0967 0.6074 0.5062 0.044 Uiso 1 1 calc R
C2 C -0.0087(3) 0.55504(12) 0.51901(6) 0.0415(9) Uani 1 1 d .
H2A H -0.0577 0.5473 0.5318 0.050 Uiso 1 1 calc R
C3 C 0.1340(3) 0.55533(9) 0.49295(5) 0.0293(8) Uani 1 1 d .
C4 C 0.2406(3) 0.55060(10) 0.47854(6) 0.0295(8) Uani 1 1 d .
C5 C 0.3616(3) 0.56821(10) 0.45055(6) 0.0371(9) Uani 1 1 d .
H5A H 0.3979 0.5832 0.4383 0.044 Uiso 1 1 calc R
C6 C 0.4018(4) 0.53080(11) 0.45861(6) 0.0411(9) Uani 1 1 d .
H6A H 0.4707 0.5153 0.4530 0.049 Uiso 1 1 calc R
C7 C 0.2734(3) 0.69094(11) 0.43108(6) 0.0363(9) Uani 1 1 d .
H7A H 0.3121 0.7077 0.4423 0.044 Uiso 1 1 calc R
C8 C 0.2808(4) 0.69675(11) 0.40802(6) 0.0401(9) Uani 1 1 d .
H8A H 0.3249 0.7182 0.4004 0.048 Uiso 1 1 calc R
C9 C 0.1658(3) 0.64234(10) 0.41462(5) 0.0297(8) Uani 1 1 d .
C10 C 0.2081(3) 0.69784(10) 0.27003(6) 0.0323(8) Uani 1 1 d .
C11 C 0.1683(3) 0.65949(10) 0.28305(6) 0.0300(8) Uani 1 1 d .
C12 C 0.1702(3) 0.65873(10) 0.30672(6) 0.0314(8) Uani 1 1 d .
H12A H 0.2021 0.6819 0.3148 0.038 Uiso 1 1 d R
C13 C 0.1250 0.6250 0.31890(8) 0.0304(11) Uani 1 2 d S
C14 C 0.1250 0.6250 0.34422(8) 0.0377(12) Uani 1 2 d S
C15 C 0.1250 0.6250 0.27126(8) 0.0278(10) Uani 1 2 d S
H15A H 0.1250 0.6250 0.2551 0.033 Uiso 1 2 d SR
N1 N 0.0590(3) 0.58769(8) 0.48816(5) 0.0276(6) Uani 1 1 d .
N2 N 0.0963(3) 0.53538(9) 0.51143(5) 0.0358(7) Uani 1 1 d .
H2B H 0.1321 0.5136 0.5176 0.043 Uiso 1 1 calc R
N3 N 0.2609(3) 0.58054(8) 0.46299(5) 0.0282(6) Uani 1 1 d .
N4 N 0.3243(3) 0.51984(8) 0.47625(5) 0.0350(7) Uani 1 1 d .
H4A H 0.3285 0.4971 0.4845 0.042 Uiso 1 1 calc R
N5 N 0.2008(3) 0.65672(8) 0.43519(5) 0.0268(6) Uani 1 1 d .
N6 N 0.2130(3) 0.66597(8) 0.39787(5) 0.0396(8) Uani 1 1 d .
H6B H 0.2023 0.6623 0.3831 0.048 Uiso 1 1 calc R
O1 O 0.1701(2) 0.70116(7) 0.24989(4) 0.0401(6) Uani 1 1 d .
O2 O 0.2760(2) 0.72371(7) 0.28020(4) 0.0428(7) Uani 1 1 d .
O3 O 0.1643(3) 0.65686(8) 0.35421(4) 0.0605(9) Uani 1 1 d .

loop_
_atom_site_aniso_label
_atom_site_aniso_U_11
_atom_site_aniso_U_22
_atom_site_aniso_U_33
_atom_site_aniso_U_23
_atom_site_aniso_U_13
_atom_site_aniso_U_12
Ru1 0.0379(2) 0.0300(2) 0.01929(19) 0.000 0.000 0.00621(19)
C1 0.036(2) 0.046(2) 0.0287(19) -0.0035(18) 0.0065(17) 0.0101(17)
C2 0.040(2) 0.051(2) 0.0328(19) 0.0100(19) 0.0153(18) 0.0108(18)
C3 0.036(2) 0.0272(16) 0.0242(16) 0.0011(14) 0.0054(17) 0.0006(16)
C4 0.038(2) 0.0276(17) 0.0227(16) 0.0000(15) -0.0010(16) 0.0037(16)
C5 0.040(2) 0.0390(19) 0.0323(19) 0.0050(16) 0.0138(18) 0.0021(18)
C6 0.044(2) 0.040(2) 0.039(2) 0.0045(18) 0.0134(19) 0.0090(17)
C7 0.042(2) 0.0360(19) 0.0304(19) -0.0059(17) -0.0091(18) -0.0026(17)
C8 0.058(3) 0.0337(19) 0.0291(18) 0.0055(17) -0.0008(19) -0.0167(18)
C9 0.039(2) 0.0310(16) 0.0189(16) -0.0021(15) -0.0026(15) -0.0046(16)
C10 0.037(2) 0.0298(18) 0.0300(18) 0.0050(16) 0.0009(17) -0.0048(16)
C11 0.0378(19) 0.0278(17) 0.0243(17) 0.0036(15) -0.0016(16) -0.0044(15)
C12 0.036(2) 0.0302(18) 0.0282(18) 0.0009(16) -0.0083(17) -0.0046(15)
C13 0.031(3) 0.036(2) 0.025(2) 0.000 0.000 -0.009(2)
C14 0.049(3) 0.041(3) 0.022(2) 0.000 0.000 -0.009(3)
C15 0.030(3) 0.030(2) 0.023(2) 0.000 0.000 -0.003(2)
N1 0.0294(16) 0.0293(14) 0.0242(14) -0.0011(13) -0.0017(13) 0.0040(12)
N2 0.0457(19) 0.0360(15) 0.0256(15) 0.0063(14) 0.0133(14) 0.0121(14)
N3 0.0339(16) 0.0281(14) 0.0226(14) -0.0003(13) 0.0015(13) 0.0039(12)
N4 0.0458(18) 0.0289(15) 0.0304(16) 0.0067(13) 0.0102(15) 0.0064(14)
N5 0.0324(16) 0.0262(14) 0.0219(14) 0.0001(12) -0.0012(13) 0.0016(12)
N6 0.061(2) 0.0350(16) 0.0230(15) 0.0013(14) -0.0017(16) -0.0161(15)
O1 0.0554(16) 0.0376(14) 0.0274(13) 0.0099(12) -0.0120(13) -0.0117(12)
O2 0.0584(17) 0.0357(13) 0.0344(14) 0.0091(12) -0.0120(14) -0.0178(13)
O3 0.106(3) 0.0531(16) 0.0226(13) -0.0010(13) -0.0047(15) -0.0333(16)

loop_
_atom_type_symbol
_atom_type_description
_atom_type_scat_dispersion_real
_atom_type_scat_dispersion_imag
_atom_type_scat_source
C C 0.0033 0.0016 'International Tables Vol C Tables 4.2.6.8 and 6.1.1.4'
H H 0.0000 0.0000 'International Tables Vol C Tables 4.2.6.8 and 6.1.1.4'
N N 0.0061 0.0033 'International Tables Vol C Tables 4.2.6.8 and 6.1.1.4'
O O 0.0106 0.0060 'International Tables Vol C Tables 4.2.6.8 and 6.1.1.4'
Ru Ru -1.2594 0.8363 'International Tables Vol C Tables 4.2.6.8 and 6.1.1.4'

loop_
_geom_angle_atom_site_label_1
_geom_angle_atom_site_label_2
_geom_angle_atom_site_label_3
_geom_angle
_geom_angle_site_symmetry_1
_geom_angle_site_symmetry_3
N3 Ru1 N3 177.09(15) 14_455 .
N3 Ru1 N5 95.10(11) 14_455 14_455
N3 Ru1 N5 87.15(10) . 14_455
N3 Ru1 N5 87.15(10) 14_455 .
N3 Ru1 N5 95.10(11) . .
N5 Ru1 N5 79.24(15) 14_455 .
N3 Ru1 N1 98.48(11) 14_455 .
N3 Ru1 N1 79.34(10) . .
N5 Ru1 N1 98.19(10) 14_455 .
N5 Ru1 N1 174.04(10) . .
N3 Ru1 N1 79.34(10) 14_455 14_455
N3 Ru1 N1 98.48(11) . 14_455
N5 Ru1 N1 174.04(10) 14_455 14_455
N5 Ru1 N1 98.19(10) . 14_455
N1 Ru1 N1 84.87(15) . 14_455
N1 C1 C2 108.0(3) . .
N1 C1 H1A 126.0 . .
C2 C1 H1A 126.0 . .
N2 C2 C1 107.6(3) . .
N2 C2 H2A 126.2 . .
C1 C2 H2A 126.2 . .
N2 C3 N1 111.5(3) . .
N2 C3 C4 132.5(3) . .
N1 C3 C4 115.8(3) . .
N4 C4 N3 110.8(3) . .
N4 C4 C3 132.1(3) . .
N3 C4 C3 116.9(3) . .
N3 C5 C6 108.8(3) . .
N3 C5 H5A 125.6 . .
C6 C5 H5A 125.6 . .
C5 C6 N4 107.3(3) . .
C5 C6 H6A 126.3 . .
N4 C6 H6A 126.3 . .
C8 C7 N5 108.4(3) . .
C8 C7 H7A 125.8 . .
N5 C7 H7A 125.8 . .
N6 C8 C7 107.5(3) . .
N6 C8 H8A 126.3 . .
C7 C8 H8A 126.3 . .
N6 C9 N5 110.8(3) . .
N6 C9 C9 132.82(19) . 14_455
N5 C9 C9 116.33(18) . 14_455
O1 C10 O2 125.3(3) . .
O1 C10 C11 117.0(3) . .
O2 C10 C11 117.8(3) . .
C12 C11 C15 119.2(3) . .
C12 C11 C10 120.9(3) . .
C15 C11 C10 119.8(3) . .
C11 C12 C13 121.5(3) . .
C11 C12 H12A 119.2 . .
C13 C12 H12A 119.3 . .
C12 C13 C12 118.1(4) 14_455 .
C12 C13 C14 120.9(2) 14_455 .
C12 C13 C14 120.9(2) . .
O3 C14 O3 124.4(5) . 14_455
O3 C14 C13 117.8(2) . .
O3 C14 C13 117.8(2) 14_455 .
C11 C15 C11 120.4(4) . 14_455
C11 C15 H15A 119.8 . .
C11 C15 H15A 119.8 14_455 .
C3 N1 C1 105.9(3) . .
C3 N1 Ru1 113.7(2) . .
C1 N1 Ru1 139.7(2) . .
C3 N2 C2 106.9(3) . .
C3 N2 H2B 126.5 . .
C2 N2 H2B 126.5 . .
C4 N3 C5 106.3(3) . .
C4 N3 Ru1 114.0(2) . .
C5 N3 Ru1 139.0(2) . .
C4 N4 C6 106.7(3) . .
C4 N4 H4A 126.6 . .
C6 N4 H4A 126.6 . .
C9 N5 C7 106.2(3) . .
C9 N5 Ru1 114.1(2) . .
C7 N5 Ru1 139.6(2) . .
C9 N6 C8 107.1(3) . .
C9 N6 H6B 126.4 . .
C8 N6 H6B 126.4 . .

loop_
_geom_bond_atom_site_label_1
_geom_bond_atom_site_label_2
_geom_bond_distance
_geom_bond_site_symmetry_2
Ru1 N3 2.045(3) 14_455
Ru1 N3 2.045(3) .
Ru1 N5 2.050(3) 14_455
Ru1 N5 2.050(3) .
Ru1 N1 2.071(3) .
Ru1 N1 2.071(3) 14_455
C1 N1 1.369(4) .
C1 C2 1.370(5) .
C1 H1A 0.9500 .
C2 N2 1.366(4) .
C2 H2A 0.9500 .
C3 N2 1.324(4) .
C3 N1 1.348(4) .
C3 C4 1.428(5) .
C4 N4 1.345(4) .
C4 N3 1.347(4) .
C5 N3 1.362(4) .
C5 C6 1.368(5) .
C5 H5A 0.9500 .
C6 N4 1.373(4) .
C6 H6A 0.9500 .
C7 C8 1.368(5) .
C7 N5 1.373(4) .
C7 H7A 0.9500 .
C8 N6 1.367(4) .
C8 H8A 0.9500 .
C9 N6 1.343(4) .
C9 N5 1.346(4) .
C9 C9 1.421(6) 14_455
C10 O1 1.254(4) .
C10 O2 1.258(4) .
C10 C11 1.517(5) .
C11 C12 1.388(5) .
C11 C15 1.391(4) .
C12 C13 1.390(4) .
C12 H12A 0.9497 .
C13 C12 1.390(4) 14_455
C13 C14 1.485(6) .
C14 O3 1.257(3) .
C14 O3 1.257(3) 14_455
C15 C11 1.391(4) 14_455
C15 H15A 0.9497 .
N2 H2B 0.8800 .
N4 H4A 0.8800 .
N6 H6B 0.8800 .
